data_4038777
loop_
_publ_author_name
'Sun, Quan-Shun'
'Sun, Jing'
'Pan, Liu-Na'
'Yan, Chao-Guo'

_publ_section_title
;
 Selective Construction of Diverse Polycyclic Spirooxindoles via a
 Three-Component Reaction of Cyclic Mercapto-Substituted \b-Enamino
 Esters, Isatins, and Cyclic 1,3-Diketones.
;
_journal_issue 19
_journal_name_full 'The Journal of organic chemistry'
_journal_page_first 12117
_journal_page_last 12127
_journal_paper_doi 10.1021/acs.joc.0c01290
_journal_volume 85
_journal_year 2020
_chemical_formula_moiety 'C36 H28 N2 O5 S'
_chemical_formula_sum 'C36 H28 N2 O5 S'
_chemical_formula_weight 600.66
_space_group_crystal_system monoclinic
_space_group_IT_number 14
_space_group_name_Hall '-P 2ybc'
_space_group_name_H-M_alt 'P 1 21/c 1'
_atom_sites_solution_hydrogens geom
_audit_creation_method SHELXL-2014/7
_cell_angle_alpha 90
_cell_angle_beta 97.324(4)
_cell_angle_gamma 90
_cell_formula_units_Z 4
_cell_length_a 14.3741(17)
_cell_length_b 11.5458(10)
_cell_length_c 17.6215(17)
_cell_measurement_reflns_used 7262
_cell_measurement_temperature 273(2)
_cell_measurement_theta_max 27.43
_cell_measurement_theta_min 2.33
_cell_volume 2900.6(5)
_computing_cell_refinement 'Bruker SAINT'
_computing_data_collection 'Bruker APEX2'
_computing_data_reduction 'Bruker SAINT'
_computing_molecular_graphics 'Bruker SHELXTL'
_computing_publication_material 'Bruker SHELXTL'
_computing_structure_refinement 'SHELXL-2014/7 (Sheldrick, 2014)'
_computing_structure_solution 'SHELXS-97 (Sheldrick 2008)'
_diffrn_ambient_temperature 273(2)
_diffrn_measured_fraction_theta_full 0.987
_diffrn_measured_fraction_theta_max 0.987
_diffrn_measurement_device_type 'CCD area detector'
_diffrn_measurement_method 'phi and omega scans'
_diffrn_radiation_source 'fine-focus sealed tube'
_diffrn_radiation_type MoK\a
_diffrn_radiation_wavelength 0.71073
_diffrn_reflns_av_R_equivalents 0.0779
_diffrn_reflns_av_unetI/netI 0.0909
_diffrn_reflns_Laue_measured_fraction_full 0.987
_diffrn_reflns_Laue_measured_fraction_max 0.987
_diffrn_reflns_limit_h_max 15
_diffrn_reflns_limit_h_min -17
_diffrn_reflns_limit_k_max 13
_diffrn_reflns_limit_k_min -13
_diffrn_reflns_limit_l_max 19
_diffrn_reflns_limit_l_min -20
_diffrn_reflns_number 17378
_diffrn_reflns_point_group_measured_fraction_full 0.987
_diffrn_reflns_point_group_measured_fraction_max 0.987
_diffrn_reflns_theta_full 24.998
_diffrn_reflns_theta_max 24.998
_diffrn_reflns_theta_min 2.114
_exptl_absorpt_coefficient_mu 0.161
_exptl_absorpt_correction_T_max 0.968
_exptl_absorpt_correction_T_min 0.962
_exptl_absorpt_correction_type multi-scan
_exptl_absorpt_process_details sadabs
_exptl_crystal_colour yellow
_exptl_crystal_density_diffrn 1.375
_exptl_crystal_description block
_exptl_crystal_F_000 1256
_exptl_crystal_size_max 0.240
_exptl_crystal_size_mid 0.220
_exptl_crystal_size_min 0.200
_refine_diff_density_max 0.949
_refine_diff_density_min -1.069
_refine_diff_density_rms 0.152
_refine_ls_extinction_method none
_refine_ls_goodness_of_fit_ref 1.097
_refine_ls_hydrogen_treatment constr
_refine_ls_matrix_type full
_refine_ls_number_parameters 399
_refine_ls_number_reflns 5044
_refine_ls_number_restraints 57
_refine_ls_restrained_S_all 1.109
_refine_ls_R_factor_all 0.1292
_refine_ls_R_factor_gt 0.1042
_refine_ls_shift/su_max 0.000
_refine_ls_shift/su_mean 0.000
_refine_ls_structure_factor_coef Fsqd
_refine_ls_weighting_details 'w=1/[\s^2^(Fo^2^)+(0.2000P)^2^] where P=(Fo^2^+2Fc^2^)/3'
_refine_ls_weighting_scheme calc
_refine_ls_wR_factor_gt 0.2682
_refine_ls_wR_factor_ref 0.2864
_reflns_Friedel_coverage 0.000
_reflns_number_gt 3665
_reflns_number_total 5044
_reflns_threshold_expression 'I > 2\s(I)'
_cod_data_source_file jo0c01290_si_002.cif
_cod_data_source_block 2a
_cod_depositor_comments 'Adding full bibliography for 4038776--4038786.cif.'
_cod_original_sg_symbol_H-M 'P 21/c'
_cod_database_code 4038777
_shelx_shelxl_version_number 2014/7
_shelx_space_group_comment
; 
The symmetry employed for this shelxl refinement is uniquely defined 
by the following loop, which should always be used as a source of 
symmetry information in preference to the above space-group names. 
They are only intended as comments. 
;
_shelx_estimated_absorpt_t_min 0.962
_shelx_estimated_absorpt_t_max 0.969

loop_
_space_group_symop_operation_xyz
'x, y, z'
'-x, y+1/2, -z+1/2'
'-x, -y, -z'
'x, -y-1/2, z-1/2'

loop_
_atom_site_label
_atom_site_type_symbol
_atom_site_fract_x
_atom_site_fract_y
_atom_site_fract_z
_atom_site_U_iso_or_equiv
_atom_site_adp_type
_atom_site_occupancy
_atom_site_site_symmetry_order
_atom_site_calc_flag
_atom_site_refinement_flags_posn
_atom_site_refinement_flags_adp
_atom_site_refinement_flags_occupancy
_atom_site_disorder_assembly
_atom_site_disorder_group
C1 C 0.6287(3) 0.8294(3) 0.1583(2) 0.0176(9) Uani 1 1 d . . . . .
C2 C 0.5581(3) 0.8737(3) 0.1962(2) 0.0234(10) Uani 1 1 d . . . . .
H2 H 0.4957 0.8593 0.1775 0.028 Uiso 1 1 calc R U . . .
C3 C 0.5796(4) 0.9394(3) 0.2618(2) 0.0296(11) Uani 1 1 d . . . . .
H3 H 0.5317 0.9708 0.2863 0.035 Uiso 1 1 calc R U . . .
C4 C 0.6723(4) 0.9583(3) 0.2909(2) 0.0298(11) Uani 1 1 d . . . . .
H4 H 0.6870 1.0004 0.3359 0.036 Uiso 1 1 calc R U . . .
C5 C 0.7421(3) 0.9150(3) 0.2536(2) 0.0238(10) Uani 1 1 d . . . . .
H5 H 0.8043 0.9284 0.2733 0.029 Uiso 1 1 calc R U . . .
C6 C 0.7222(3) 0.8510(3) 0.18645(19) 0.0166(9) Uani 1 1 d . . . . .
C7 C 0.7055(3) 0.6594(3) 0.07563(19) 0.0155(9) Uani 1 1 d . . . . .
H7 H 0.7040 0.6308 0.0231 0.019 Uiso 1 1 calc R U . . .
C8 C 0.7909(3) 0.7361(3) 0.08899(19) 0.0167(9) Uani 1 1 d . . . . .
C9 C 0.8598(3) 0.7264(3) 0.0431(2) 0.0202(10) Uani 1 1 d . . . . .
H9 H 0.8538 0.6687 0.0060 0.024 Uiso 1 1 calc R U . . .
C10 C 0.9414(3) 0.8000(3) 0.0486(2) 0.0224(10) Uani 1 1 d . . . . .
C11 C 1.0787(4) 0.8476(4) -0.0076(3) 0.0342(12) Uani 1 1 d . . . . .
H11A H 1.0620 0.9245 -0.0250 0.051 Uiso 1 1 calc R U . . .
H11B H 1.1181 0.8128 -0.0413 0.051 Uiso 1 1 calc R U . . .
H11C H 1.1117 0.8511 0.0432 0.051 Uiso 1 1 calc R U . . .
C12 C 1.0612(3) 0.5535(3) 0.1299(2) 0.0286(11) Uani 1 1 d . . . . .
H12 H 1.0359 0.5107 0.0874 0.034 Uiso 1 1 calc R U . . .
C13 C 1.1319(3) 0.6312(4) 0.1228(2) 0.0314(11) Uani 1 1 d . . . . .
H13 H 1.1549 0.6393 0.0761 0.038 Uiso 1 1 calc R U . . .
C14 C 1.1691(3) 0.6975(3) 0.1850(3) 0.0323(11) Uani 1 1 d . . . . .
H14 H 1.2163 0.7511 0.1800 0.039 Uiso 1 1 calc R U . . .
C15 C 1.1355(3) 0.6830(3) 0.2537(3) 0.0313(11) Uani 1 1 d . . . . .
H15 H 1.1604 0.7272 0.2955 0.038 Uiso 1 1 calc R U . . .
C16 C 1.0647(3) 0.6033(3) 0.2620(2) 0.0260(10) Uani 1 1 d . . . . .
H16 H 1.0428 0.5940 0.3091 0.031 Uiso 1 1 calc R U . . .
C17 C 1.0269(3) 0.5377(3) 0.1991(2) 0.0244(10) Uani 1 1 d . . . . .
C18 C 0.9529(3) 0.4480(3) 0.2071(2) 0.0286(11) Uani 1 1 d . . . . .
H18A H 0.9599 0.3850 0.1718 0.034 Uiso 1 1 calc R U . . .
H18B H 0.9625 0.4168 0.2585 0.034 Uiso 1 1 calc R U . . .
C19 C 0.8062(3) 0.5441(3) 0.2461(2) 0.0254(6) Uani 1 1 d . U . . .
C20 C 0.8316(4) 0.5605(3) 0.3240(2) 0.0279(6) Uani 1 1 d . U . . .
H20 H 0.8910 0.5404 0.3475 0.034 Uiso 1 1 calc R U . . .
C21 C 0.7651(4) 0.6080(3) 0.3656(2) 0.0287(6) Uani 1 1 d . U . . .
H21 H 0.7826 0.6241 0.4171 0.034 Uiso 1 1 calc R U . . .
C22 C 0.6740(4) 0.6326(3) 0.3338(2) 0.0275(6) Uani 1 1 d . U . . .
C23 C 0.6028(4) 0.6798(3) 0.3802(2) 0.0352(8) Uani 1 1 d . U . . .
H23A H 0.6017 0.6331 0.4252 0.053 Uiso 1 1 calc R U . . .
H23B H 0.5421 0.6785 0.3504 0.053 Uiso 1 1 calc R U . . .
H23C H 0.6189 0.7580 0.3950 0.053 Uiso 1 1 calc R U . . .
C24 C 0.6501(4) 0.6139(3) 0.2555(2) 0.0254(6) Uani 1 1 d . U . . .
H24 H 0.5895 0.6292 0.2326 0.030 Uiso 1 1 calc R U . . .
C25 C 0.7159(3) 0.5730(3) 0.2120(2) 0.0240(6) Uani 1 1 d . U . . .
C26 C 0.7105(3) 0.5481(3) 0.12734(18) 0.0141(9) Uani 1 1 d . . . . .
C27 C 0.8044(3) 0.4882(3) 0.1217(2) 0.0172(9) Uani 1 1 d . . . . .
C28 C 0.6220(3) 0.4313(3) 0.01500(19) 0.0160(9) Uani 1 1 d . . . . .
C29 C 0.6283(3) 0.4645(3) 0.09954(18) 0.0146(9) Uani 1 1 d . . . . .
H29 H 0.5690 0.5002 0.1091 0.017 Uiso 1 1 calc R U . . .
C30 C 0.6392(3) 0.3465(3) 0.1409(2) 0.0179(9) Uani 1 1 d . . . . .
C31 C 0.6474(3) 0.2569(3) 0.0823(2) 0.0201(10) Uani 1 1 d . . . . .
C32 C 0.6615(3) 0.1380(3) 0.0925(2) 0.0286(11) Uani 1 1 d . . . . .
H32 H 0.6657 0.1043 0.1408 0.034 Uiso 1 1 calc R U . . .
C33 C 0.6688(4) 0.0725(3) 0.0278(2) 0.0340(12) Uani 1 1 d . . . . .
H33 H 0.6787 -0.0069 0.0330 0.041 Uiso 1 1 calc R U . . .
C34 C 0.6618(4) 0.1221(3) -0.0451(2) 0.0312(11) Uani 1 1 d . . . . .
H34 H 0.6673 0.0757 -0.0875 0.037 Uiso 1 1 calc R U . . .
C35 C 0.6466(3) 0.2401(3) -0.0547(2) 0.0251(11) Uani 1 1 d . . . . .
H35 H 0.6411 0.2736 -0.1030 0.030 Uiso 1 1 calc R U . . .
C36 C 0.6397(3) 0.3062(3) 0.0095(2) 0.0191(9) Uani 1 1 d . . . . .
N1 N 0.7957(2) 0.8133(3) 0.14820(16) 0.0195(8) Uani 1 1 d . . . . .
H1 H 0.8502 0.8418 0.1635 0.023 Uiso 1 1 calc R U . . .
N2 N 0.8574(3) 0.4938(3) 0.19184(17) 0.0218(8) Uani 1 1 d . . . . .
O1 O 0.9608(2) 0.8757(2) 0.09736(15) 0.0270(8) Uani 1 1 d . . . . .
O2 O 0.9949(2) 0.7792(2) -0.00723(15) 0.0270(7) Uani 1 1 d . . . . .
O3 O 0.8281(2) 0.4434(2) 0.06427(15) 0.0256(7) Uani 1 1 d . . . . .
O4 O 0.6009(2) 0.4969(2) -0.03942(13) 0.0244(8) Uani 1 1 d . . . . .
O5 O 0.6398(2) 0.3311(2) 0.20865(14) 0.0268(8) Uani 1 1 d . . . . .
S1 S 0.59960(8) 0.74375(7) 0.07574(5) 0.0198(4) Uani 1 1 d . . . . .

loop_
_atom_site_aniso_label
_atom_site_aniso_U_11
_atom_site_aniso_U_22
_atom_site_aniso_U_33
_atom_site_aniso_U_23
_atom_site_aniso_U_13
_atom_site_aniso_U_12
C1 0.036(3) 0.0042(16) 0.0132(18) 0.0016(14) 0.0036(18) -0.0011(17)
C2 0.035(3) 0.0145(18) 0.020(2) -0.0013(16) 0.004(2) 0.0033(19)
C3 0.046(3) 0.0169(19) 0.029(2) -0.0018(17) 0.018(2) 0.001(2)
C4 0.051(3) 0.019(2) 0.021(2) -0.0069(17) 0.009(2) -0.013(2)
C5 0.037(3) 0.0192(19) 0.0155(18) -0.0063(16) 0.0041(19) -0.007(2)
C6 0.031(3) 0.0081(17) 0.0112(18) -0.0008(14) 0.0041(18) -0.0031(17)
C7 0.029(2) 0.0125(17) 0.0049(16) -0.0004(13) -0.0005(16) -0.0016(17)
C8 0.032(3) 0.0098(16) 0.0069(17) 0.0008(13) -0.0028(17) 0.0025(17)
C9 0.039(3) 0.0138(17) 0.0085(17) 0.0005(14) 0.0070(18) -0.0001(19)
C10 0.040(3) 0.0138(19) 0.0149(19) 0.0060(16) 0.0076(19) 0.0060(19)
C11 0.041(3) 0.033(2) 0.032(2) 0.012(2) 0.019(2) -0.007(2)
C12 0.031(3) 0.025(2) 0.027(2) 0.0024(17) -0.008(2) 0.006(2)
C13 0.039(3) 0.027(2) 0.028(2) 0.0107(19) 0.003(2) 0.002(2)
C14 0.031(3) 0.017(2) 0.047(3) 0.0057(19) -0.001(2) 0.001(2)
C15 0.038(3) 0.021(2) 0.034(2) -0.0081(18) -0.002(2) 0.004(2)
C16 0.030(3) 0.020(2) 0.027(2) 0.0018(17) 0.004(2) 0.0048(19)
C17 0.022(2) 0.020(2) 0.029(2) 0.0080(17) -0.0080(19) 0.0049(18)
C18 0.033(3) 0.018(2) 0.033(2) 0.0067(17) -0.005(2) 0.003(2)
C19 0.0481(14) 0.0172(11) 0.0100(10) 0.0037(9) 0.0001(10) -0.0114(10)
C20 0.0503(14) 0.0212(11) 0.0112(10) 0.0030(9) -0.0005(9) -0.0123(10)
C21 0.0530(14) 0.0213(11) 0.0110(10) 0.0015(9) 0.0009(9) -0.0127(10)
C22 0.0529(14) 0.0189(10) 0.0108(10) 0.0014(8) 0.0040(9) -0.0105(10)
C23 0.0626(19) 0.0268(16) 0.0177(14) -0.0013(13) 0.0105(14) -0.0057(16)
C24 0.0501(14) 0.0158(10) 0.0100(10) 0.0023(8) 0.0029(9) -0.0100(10)
C25 0.0479(14) 0.0149(11) 0.0087(10) 0.0030(8) 0.0012(9) -0.0102(10)
C26 0.029(2) 0.0079(16) 0.0057(16) 0.0009(13) 0.0018(16) 0.0010(16)
C27 0.027(2) 0.0092(17) 0.0142(18) 0.0000(15) -0.0006(17) -0.0055(17)
C28 0.023(2) 0.0162(18) 0.0087(17) -0.0007(15) 0.0002(16) -0.0058(17)
C29 0.026(2) 0.0087(16) 0.0084(17) -0.0011(13) -0.0002(16) 0.0012(16)
C30 0.031(2) 0.0112(18) 0.0107(19) 0.0026(14) 0.0004(17) -0.0039(17)
C31 0.030(3) 0.0107(18) 0.019(2) -0.0022(15) 0.0009(19) -0.0043(17)
C32 0.040(3) 0.0158(19) 0.028(2) 0.0021(17) -0.001(2) 0.000(2)
C33 0.050(3) 0.0133(19) 0.038(3) -0.0038(18) 0.001(2) 0.004(2)
C34 0.047(3) 0.019(2) 0.028(2) -0.0114(17) 0.002(2) -0.002(2)
C35 0.035(3) 0.021(2) 0.016(2) -0.0077(16) -0.0048(19) 0.0000(19)
C36 0.026(2) 0.0165(19) 0.0136(18) -0.0021(15) -0.0016(17) -0.0021(18)
N1 0.027(2) 0.0181(16) 0.0135(15) -0.0053(13) 0.0025(15) -0.0056(15)
N2 0.026(2) 0.0186(16) 0.0180(16) 0.0041(13) -0.0060(15) -0.0033(15)
O1 0.039(2) 0.0183(13) 0.0245(15) -0.0008(12) 0.0059(14) -0.0061(13)
O2 0.0359(19) 0.0276(15) 0.0197(14) 0.0024(12) 0.0112(14) -0.0059(14)
O3 0.0340(19) 0.0191(14) 0.0235(15) -0.0064(12) 0.0038(13) 0.0010(13)
O4 0.044(2) 0.0169(13) 0.0098(13) 0.0014(10) -0.0055(13) -0.0026(13)
O5 0.048(2) 0.0184(14) 0.0137(14) 0.0043(11) 0.0024(14) -0.0045(14)
S1 0.0315(7) 0.0144(5) 0.0119(5) -0.0003(3) -0.0038(5) 0.0024(4)

loop_
_atom_type_symbol
_atom_type_description
_atom_type_scat_dispersion_real
_atom_type_scat_dispersion_imag
_atom_type_scat_source
C C 0.0033 0.0016 'International Tables Vol C Tables 4.2.6.8 and 6.1.1.4'
H H 0.0000 0.0000 'International Tables Vol C Tables 4.2.6.8 and 6.1.1.4'
N N 0.0061 0.0033 'International Tables Vol C Tables 4.2.6.8 and 6.1.1.4'
O O 0.0106 0.0060 'International Tables Vol C Tables 4.2.6.8 and 6.1.1.4'
S S 0.1246 0.1234 'International Tables Vol C Tables 4.2.6.8 and 6.1.1.4'

loop_
_geom_angle_atom_site_label_1
_geom_angle_atom_site_label_2
_geom_angle_atom_site_label_3
_geom_angle
_geom_angle_site_symmetry_1
_geom_angle_site_symmetry_3
_geom_angle_publ_flag
C2 C1 C6 119.7(3) . . ?
C2 C1 S1 119.6(3) . . ?
C6 C1 S1 120.7(3) . . ?
C1 C2 C3 120.5(4) . . ?
C1 C2 H2 119.8 . . ?
C3 C2 H2 119.8 . . ?
C4 C3 C2 119.9(4) . . ?
C4 C3 H3 120.1 . . ?
C2 C3 H3 120.1 . . ?
C5 C4 C3 119.8(4) . . ?
C5 C4 H4 120.1 . . ?
C3 C4 H4 120.1 . . ?
C4 C5 C6 121.4(4) . . ?
C4 C5 H5 119.3 . . ?
C6 C5 H5 119.3 . . ?
C5 C6 N1 119.4(4) . . ?
C5 C6 C1 118.8(4) . . ?
N1 C6 C1 121.8(3) . . ?
C8 C7 C26 114.4(3) . . ?
C8 C7 S1 110.7(2) . . ?
C26 C7 S1 114.6(3) . . ?
C8 C7 H7 105.4 . . ?
C26 C7 H7 105.4 . . ?
S1 C7 H7 105.4 . . ?
C9 C8 N1 122.5(4) . . ?
C9 C8 C7 119.9(3) . . ?
N1 C8 C7 117.6(4) . . ?
C8 C9 C10 124.0(3) . . ?
C8 C9 H9 118.0 . . ?
C10 C9 H9 118.0 . . ?
O1 C10 O2 122.5(4) . . ?
O1 C10 C9 125.1(4) . . ?
O2 C10 C9 112.4(3) . . ?
O2 C11 H11A 109.5 . . ?
O2 C11 H11B 109.5 . . ?
H11A C11 H11B 109.5 . . ?
O2 C11 H11C 109.5 . . ?
H11A C11 H11C 109.5 . . ?
H11B C11 H11C 109.5 . . ?
C13 C12 C17 121.1(4) . . ?
C13 C12 H12 119.4 . . ?
C17 C12 H12 119.4 . . ?
C12 C13 C14 120.3(4) . . ?
C12 C13 H13 119.8 . . ?
C14 C13 H13 119.8 . . ?
C15 C14 C13 119.1(4) . . ?
C15 C14 H14 120.4 . . ?
C13 C14 H14 120.4 . . ?
C14 C15 C16 121.2(4) . . ?
C14 C15 H15 119.4 . . ?
C16 C15 H15 119.4 . . ?
C17 C16 C15 119.5(4) . . ?
C17 C16 H16 120.3 . . ?
C15 C16 H16 120.3 . . ?
C12 C17 C16 118.8(4) . . ?
C12 C17 C18 120.5(4) . . ?
C16 C17 C18 120.6(4) . . ?
N2 C18 C17 113.1(3) . . ?
N2 C18 H18A 109.0 . . ?
C17 C18 H18A 109.0 . . ?
N2 C18 H18B 109.0 . . ?
C17 C18 H18B 109.0 . . ?
H18A C18 H18B 107.8 . . ?
C20 C19 C25 120.3(4) . . ?
C20 C19 N2 129.4(4) . . ?
C25 C19 N2 110.1(3) . . ?
C19 C20 C21 117.6(4) . . ?
C19 C20 H20 121.2 . . ?
C21 C20 H20 121.2 . . ?
C22 C21 C20 123.1(4) . . ?
C22 C21 H21 118.5 . . ?
C20 C21 H21 118.5 . . ?
C21 C22 C24 117.9(4) . . ?
C21 C22 C23 122.1(4) . . ?
C24 C22 C23 120.0(4) . . ?
C22 C23 H23A 109.5 . . ?
C22 C23 H23B 109.5 . . ?
H23A C23 H23B 109.5 . . ?
C22 C23 H23C 109.5 . . ?
H23A C23 H23C 109.5 . . ?
H23B C23 H23C 109.5 . . ?
C25 C24 C22 120.3(4) . . ?
C25 C24 H24 119.8 . . ?
C22 C24 H24 119.8 . . ?
C24 C25 C19 120.6(3) . . ?
C24 C25 C26 131.6(4) . . ?
C19 C25 C26 107.9(4) . . ?
C25 C26 C27 102.5(3) . . ?
C25 C26 C29 111.7(3) . . ?
C27 C26 C29 109.9(3) . . ?
C25 C26 C7 114.2(3) . . ?
C27 C26 C7 107.9(3) . . ?
C29 C26 C7 110.3(3) . . ?
O3 C27 N2 125.8(4) . . ?
O3 C27 C26 125.9(3) . . ?
N2 C27 C26 108.3(3) . . ?
O4 C28 C36 125.5(3) . . ?
O4 C28 C29 125.6(3) . . ?
C36 C28 C29 108.8(3) . . ?
C28 C29 C30 103.2(3) . . ?
C28 C29 C26 114.2(3) . . ?
C30 C29 C26 111.8(3) . . ?
C28 C29 H29 109.1 . . ?
C30 C29 H29 109.1 . . ?
C26 C29 H29 109.1 . . ?
O5 C30 C31 126.7(3) . . ?
O5 C30 C29 125.8(3) . . ?
C31 C30 C29 107.5(3) . . ?
C36 C31 C32 120.9(4) . . ?
C36 C31 C30 110.7(3) . . ?
C32 C31 C30 128.5(3) . . ?
C33 C32 C31 117.2(4) . . ?
C33 C32 H32 121.4 . . ?
C31 C32 H32 121.4 . . ?
C32 C33 C34 121.9(4) . . ?
C32 C33 H33 119.0 . . ?
C34 C33 H33 119.0 . . ?
C35 C34 C33 120.3(4) . . ?
C35 C34 H34 119.8 . . ?
C33 C34 H34 119.8 . . ?
C36 C35 C34 118.2(4) . . ?
C36 C35 H35 120.9 . . ?
C34 C35 H35 120.9 . . ?
C35 C36 C31 121.5(3) . . ?
C35 C36 C28 129.0(3) . . ?
C31 C36 C28 109.5(3) . . ?
C8 N1 C6 127.2(3) . . ?
C8 N1 H1 116.4 . . ?
C6 N1 H1 116.4 . . ?
C27 N2 C19 110.8(3) . . ?
C27 N2 C18 123.3(4) . . ?
C19 N2 C18 125.8(3) . . ?
C10 O2 C11 117.5(3) . . ?
C1 S1 C7 101.03(18) . . ?

loop_
_geom_bond_atom_site_label_1
_geom_bond_atom_site_label_2
_geom_bond_distance
_geom_bond_site_symmetry_2
_geom_bond_publ_flag
C1 C2 1.383(6) . ?
C1 C6 1.395(6) . ?
C1 S1 1.764(3) . ?
C2 C3 1.385(5) . ?
C2 H2 0.9300 . ?
C3 C4 1.383(6) . ?
C3 H3 0.9300 . ?
C4 C5 1.363(6) . ?
C4 H4 0.9300 . ?
C5 C6 1.393(5) . ?
C5 H5 0.9300 . ?
C6 N1 1.393(5) . ?
C7 C8 1.508(6) . ?
C7 C26 1.572(5) . ?
C7 S1 1.808(4) . ?
C7 H7 0.9800 . ?
C8 C9 1.359(6) . ?
C8 N1 1.368(4) . ?
C9 C10 1.443(6) . ?
C9 H9 0.9300 . ?
C10 O1 1.232(4) . ?
C10 O2 1.345(5) . ?
C11 O2 1.441(5) . ?
C11 H11A 0.9600 . ?
C11 H11B 0.9600 . ?
C11 H11C 0.9600 . ?
C12 C13 1.373(6) . ?
C12 C17 1.386(6) . ?
C12 H12 0.9300 . ?
C13 C14 1.387(6) . ?
C13 H13 0.9300 . ?
C14 C15 1.370(7) . ?
C14 H14 0.9300 . ?
C15 C16 1.394(6) . ?
C15 H15 0.9300 . ?
C16 C17 1.394(6) . ?
C16 H16 0.9300 . ?
C17 C18 1.503(6) . ?
C18 N2 1.463(6) . ?
C18 H18A 0.9700 . ?
C18 H18B 0.9700 . ?
C19 C20 1.388(5) . ?
C19 C25 1.399(6) . ?
C19 N2 1.404(6) . ?
C20 C21 1.389(7) . ?
C20 H20 0.9300 . ?
C21 C22 1.387(7) . ?
C21 H21 0.9300 . ?
C22 C24 1.396(5) . ?
C22 C23 1.492(7) . ?
C23 H23A 0.9600 . ?
C23 H23B 0.9600 . ?
C23 H23C 0.9600 . ?
C24 C25 1.374(6) . ?
C24 H24 0.9300 . ?
C25 C26 1.511(5) . ?
C26 C27 1.530(6) . ?
C26 C29 1.556(5) . ?
C27 O3 1.223(5) . ?
C27 N2 1.369(4) . ?
C28 O4 1.230(4) . ?
C28 C36 1.471(5) . ?
C28 C29 1.530(5) . ?
C29 C30 1.544(5) . ?
C29 H29 0.9800 . ?
C30 O5 1.206(4) . ?
C30 C31 1.477(5) . ?
C31 C36 1.395(5) . ?
C31 C32 1.396(5) . ?
C32 C33 1.384(6) . ?
C32 H32 0.9300 . ?
C33 C34 1.400(6) . ?
C33 H33 0.9300 . ?
C34 C35 1.386(5) . ?
C34 H34 0.9300 . ?
C35 C36 1.379(5) . ?
C35 H35 0.9300 . ?
N1 H1 0.8600 . ?

loop_
_geom_hbond_atom_site_label_D
_geom_hbond_atom_site_label_H
_geom_hbond_atom_site_label_A
_geom_hbond_distance_DH
_geom_hbond_distance_HA
_geom_hbond_distance_DA
_geom_hbond_angle_DHA
_geom_hbond_site_symmetry_A
N1 H1 O1 0.86 2.12 2.737(5) 127.8 .
